data_4089645
loop_
_publ_author_name
'Izod, Keith'
'Dixon, Casey M.'
'McMeekin, Emma'
'Rodgers, Lee'
'Harrington, Ross W.'
'Baisch, Ulrich'

_publ_section_title
;
 Synthesis and Structural Characterization of Phosphine--Borane-Stabilized
 Dicarbanions with either Rigid or Flexible Spacers
;
_journal_issue 1
_journal_name_full Organometallics
_journal_page_first 378
_journal_paper_doi 10.1021/om4011142
_journal_volume 33
_journal_year 2013
_chemical_formula_moiety 'C32 H72 B2 Li2 N4 P2'
_chemical_formula_sum 'C32 H72 B2 Li2 N4 P2'
_chemical_formula_weight 610.37
_space_group_crystal_system monoclinic
_space_group_IT_number 14
_space_group_name_Hall '-P 2yn'
_space_group_name_H-M_alt 'P 1 21/n 1'
_atom_sites_solution_hydrogens mixed
_atom_sites_solution_primary direct
_audit_creation_date 2013-11-12
_audit_creation_method
;
Olex2 1.2
(compiled 2013.09.17 svn.r2790 for OlexSys, GUI svn.r4601)
;
_cell_angle_alpha 90
_cell_angle_beta 93.807(6)
_cell_angle_gamma 90
_cell_formula_units_Z 4
_cell_length_a 12.0666(9)
_cell_length_b 17.2892(15)
_cell_length_c 18.9818(14)
_cell_measurement_reflns_used 8563
_cell_measurement_temperature 150.15
_cell_measurement_theta_max 28.6851
_cell_measurement_theta_min 2.8914
_cell_volume 3951.3(5)
_computing_cell_refinement
;
CrysAlisPro, Oxford Diffraction Ltd.,
Version 1.171.33.55 (release 05-01-2010 CrysAlis171 .NET)
(compiled Jan  5 2010,16:28:46)
;
_computing_data_collection
;
CrysAlisPro, Oxford Diffraction Ltd.,
Version 1.171.33.55 (release 05-01-2010 CrysAlis171 .NET)
(compiled Jan  5 2010,16:28:46)
;
_computing_data_reduction
;
CrysAlisPro, Oxford Diffraction Ltd.,
Version 1.171.33.55 (release 05-01-2010 CrysAlis171 .NET)
(compiled Jan  5 2010,16:28:46)
;
_computing_molecular_graphics
;
O. V. Dolomanov, L. J. Bourhis, R. J. Gildea, J. A. K. Howard and H. Puschmann,
OLEX2: a complete structure solution, refinement and analysis program.
J. Appl. Cryst. (2009). 42, 339-341.
;
_computing_publication_material
;
O. V. Dolomanov, L. J. Bourhis, R. J. Gildea, J. A. K. Howard and H. Puschmann,
OLEX2: a complete structure solution, refinement and analysis program.
J. Appl. Cryst. (2009). 42, 339-341.
;
_computing_structure_refinement
;
SHELX, G.M. Sheldrick, Acta Cryst.
(2008). A64, 112-122
;
_computing_structure_solution
;
SHELX, G.M. Sheldrick, Acta Cryst.
(2008). A64, 112-122
;
_diffrn_ambient_temperature 150.15
_diffrn_detector_area_resol_mean 10.3968
_diffrn_measured_fraction_theta_full 0.998
_diffrn_measured_fraction_theta_max 0.998
_diffrn_measurement_details
;
#__ type_ start__ end____ width___ exp.time_
  1 omega  -37.00   46.00   1.0000  120.0000
omega____ theta____ kappa____ phi______ frames
    -       -7.7402   84.0000   50.0000 83

#__ type_ start__ end____ width___ exp.time_
  2 omega  -81.00   16.00   1.0000  120.0000
omega____ theta____ kappa____ phi______ frames
    -       -7.7402  -38.0000  -90.0000 97

#__ type_ start__ end____ width___ exp.time_
  3 omega  -23.00   25.00   1.0000  120.0000
omega____ theta____ kappa____ phi______ frames
    -       -7.7402  -84.0000  111.0000 48

#__ type_ start__ end____ width___ exp.time_
  4 omega  -35.00   -8.00   1.0000  120.0000
omega____ theta____ kappa____ phi______ frames
    -        9.3027  -38.0000 -150.0000 27

#__ type_ start__ end____ width___ exp.time_
  5 omega  -15.00   77.00   1.0000  120.0000
omega____ theta____ kappa____ phi______ frames
    -        9.3027   77.0000  -90.0000 92

#__ type_ start__ end____ width___ exp.time_
  6 omega  -41.00  -16.00   1.0000  120.0000
omega____ theta____ kappa____ phi______ frames
    -        9.3027  -38.0000 -180.0000 25

#__ type_ start__ end____ width___ exp.time_
  7 omega  -11.00   14.00   1.0000  120.0000
omega____ theta____ kappa____ phi______ frames
    -        9.3027   77.0000  120.0000 25
;
_diffrn_measurement_device_type 'Xcalibur, Atlas, Gemini ultra'
_diffrn_measurement_method '\w scans'
_diffrn_orient_matrix_UB_11 -0.0318001000
_diffrn_orient_matrix_UB_12 0.0028004000
_diffrn_orient_matrix_UB_13 -0.0327224000
_diffrn_orient_matrix_UB_21 -0.0224383000
_diffrn_orient_matrix_UB_22 -0.0372411000
_diffrn_orient_matrix_UB_23 0.0053763000
_diffrn_orient_matrix_UB_31 -0.0442981000
_diffrn_orient_matrix_UB_32 0.0168013000
_diffrn_orient_matrix_UB_33 0.0174719000
_diffrn_radiation_monochromator graphite
_diffrn_radiation_type 'Mo K\a'
_diffrn_radiation_wavelength 0.7107
_diffrn_reflns_av_R_equivalents 0.1332
_diffrn_reflns_av_unetI/netI 0.1024
_diffrn_reflns_Laue_measured_fraction_full 0.998
_diffrn_reflns_Laue_measured_fraction_max 0.998
_diffrn_reflns_limit_h_max 14
_diffrn_reflns_limit_h_min -14
_diffrn_reflns_limit_k_max 17
_diffrn_reflns_limit_k_min -20
_diffrn_reflns_limit_l_max 22
_diffrn_reflns_limit_l_min -22
_diffrn_reflns_number 36271
_diffrn_reflns_point_group_measured_fraction_full 0.998
_diffrn_reflns_point_group_measured_fraction_max 0.998
_diffrn_reflns_theta_full 25.000
_diffrn_reflns_theta_max 24.998
_diffrn_reflns_theta_min 2.897
_diffrn_source 'Enhance (Mo) X-ray Source'
_diffrn_standards_number 0
_exptl_absorpt_coefficient_mu 0.135
_exptl_absorpt_correction_T_max 1.00000
_exptl_absorpt_correction_T_min 0.45798
_exptl_absorpt_correction_type multi-scan
_exptl_absorpt_process_details
;
CrysAlisPro, Oxford Diffraction Ltd.,
Version 1.171.33.55 (release 05-01-2010 CrysAlis171 .NET)
(compiled Jan  5 2010,16:28:46)
Empirical absorption correction using spherical harmonics,
 implemented in SCALE3 ABSPACK scaling algorithm.
;
_exptl_crystal_colour 'clear yellow'
_exptl_crystal_colour_lustre clear
_exptl_crystal_colour_primary yellow
_exptl_crystal_density_diffrn 1.026
_exptl_crystal_description plate
_exptl_crystal_F_000 1352
_exptl_crystal_size_max 0.2
_exptl_crystal_size_mid 0.18
_exptl_crystal_size_min 0.01
_refine_diff_density_max 0.520
_refine_diff_density_min -0.388
_refine_diff_density_rms 0.063
_refine_ls_extinction_method none
_refine_ls_goodness_of_fit_ref 0.890
_refine_ls_hydrogen_treatment mixed
_refine_ls_matrix_type full
_refine_ls_number_parameters 427
_refine_ls_number_reflns 6957
_refine_ls_number_restraints 0
_refine_ls_restrained_S_all 0.890
_refine_ls_R_factor_all 0.0881
_refine_ls_R_factor_gt 0.0564
_refine_ls_shift/su_max 0.001
_refine_ls_shift/su_mean 0.000
_refine_ls_structure_factor_coef Fsqd
_refine_ls_weighting_details
;
 w=1/[\s^2^(Fo^2^)+(0.0696P)^2^]
 where P=(Fo^2^+2Fc^2^)/3
;
_refine_ls_weighting_scheme calc
_refine_ls_wR_factor_gt 0.1260
_refine_ls_wR_factor_ref 0.1329
_reflns_Friedel_coverage 0.000
_reflns_number_gt 4259
_reflns_number_total 6957
_reflns_threshold_expression 'I > 2\s(I)'
_cod_data_source_file om4011142_si_001.cif
_cod_data_source_block 1b_ki448
_cod_database_code 4089645
_shelxl_version_number 2013-2
_chemical_oxdiff_formula 'C20 H30 B2 P2 Li N2'
_shelx_space_group_comment
;
The symmetry employed for this shelxl refinement is uniquely defined
by the following loop, which should always be used as a source of
symmetry information in preference to the above space-group names.
They are only intended as comments.
;
_shelx_estimated_absorpt_t_max 0.999
_shelx_estimated_absorpt_t_min 0.974
_reflns_odcompleteness_completeness 99.75
_reflns_odcompleteness_iscentric 1
_reflns_odcompleteness_theta 24.97
_olex2_refinement_description
;
1. Fixed Uiso
 At 1.2 times of:
  All C(H) groups, All C(H,H) groups
 At 1.5 times of:
  All C(H,H,H) groups
2.a Ternary CH refined with riding coordinates:
 C9(H9), C12(H12), C15(H15), C18(H18)
2.b Secondary CH2 refined with riding coordinates:
 C23(H23A,H23B), C24(H24A,H24B), C29(H29A,H29B), C30(H30A,H30B)
2.c Aromatic/amide H refined with riding coordinates:
 C3(H3), C4(H4), C5(H5), C6(H6)
2.d Idealised Me refined as rotating group:
 C10(H10A,H10B,H10C), C11(H11A,H11B,H11C), C13(H13A,H13B,H13C), C14(H14A,H14B,
 H14C), C16(H16A,H16B,H16C), C17(H17A,H17B,H17C), C19(H19A,H19B,H19C), C20(H20A,
 H20B,H20C), C21(H21A,H21B,H21C), C22(H22A,H22B,H22C), C25(H25A,H25B,H25C),
 C26(H26A,H26B,H26C), C27(H27A,H27B,H27C), C28(H28A,H28B,H28C), C31(H31A,H31B,
 H31C), C32(H32A,H32B,H32C)
;

loop_
_space_group_symop_operation_xyz
'x, y, z'
'-x+1/2, y+1/2, -z+1/2'
'-x, -y, -z'
'x-1/2, -y-1/2, z-1/2'

loop_
_atom_site_label
_atom_site_type_symbol
_atom_site_fract_x
_atom_site_fract_y
_atom_site_fract_z
_atom_site_U_iso_or_equiv
_atom_site_adp_type
_atom_site_occupancy
_atom_site_site_symmetry_order
_atom_site_calc_flag
_atom_site_refinement_flags_posn
_atom_site_refinement_flags_adp
P1 P 0.29937(5) 0.78523(4) 0.04353(3) 0.02289(18) Uani 1 1 d . .
P2 P -0.04794(5) 0.56640(4) 0.18814(3) 0.02187(18) Uani 1 1 d . .
N1 N -0.18350(17) 0.72950(13) 0.01283(11) 0.0301(5) Uani 1 1 d . .
N2 N -0.14997(17) 0.82430(13) 0.14041(11) 0.0288(5) Uani 1 1 d . .
N3 N 0.42460(17) 0.54923(13) 0.13331(11) 0.0273(5) Uani 1 1 d . .
N4 N 0.42679(17) 0.65671(12) 0.25207(11) 0.0267(5) Uani 1 1 d . .
B1 B 0.4505(3) 0.7927(2) 0.08366(18) 0.0293(7) Uani 1 1 d . .
H1A H 0.447(2) 0.8260(16) 0.1321(15) 0.038(8) Uiso 1 1 d . .
H1B H 0.503(2) 0.8137(15) 0.0462(14) 0.032(7) Uiso 1 1 d . .
H1C H 0.481(2) 0.7289(16) 0.0983(14) 0.035(7) Uiso 1 1 d . .
B2 B -0.1962(2) 0.6033(2) 0.20080(17) 0.0272(7) Uani 1 1 d . .
H2A H -0.194(2) 0.6448(15) 0.2472(14) 0.034(7) Uiso 1 1 d . .
H2B H -0.250(2) 0.5529(16) 0.2058(13) 0.034(7) Uiso 1 1 d . .
H2C H -0.223(2) 0.6358(14) 0.1498(13) 0.027(7) Uiso 1 1 d . .
Li1 Li 0.3616(3) 0.6643(3) 0.1456(2) 0.0310(10) Uani 1 1 d . .
Li2 Li -0.1066(3) 0.7095(3) 0.1164(2) 0.0311(10) Uani 1 1 d . .
C1 C 0.2160(2) 0.72299(15) 0.08971(13) 0.0219(6) Uani 1 1 d . .
H1 H 0.169(2) 0.6925(15) 0.0588(14) 0.028(7) Uiso 1 1 d . .
C2 C 0.17651(19) 0.74251(14) 0.15823(12) 0.0211(6) Uani 1 1 d . .
C3 C 0.2230(2) 0.80291(15) 0.19990(13) 0.0234(6) Uani 1 1 d . .
H3 H 0.2835 0.8309 0.1828 0.028 Uiso 1 1 calc R U
C4 C 0.1852(2) 0.82398(15) 0.26478(13) 0.0253(6) Uani 1 1 d . .
H4 H 0.2204 0.8648 0.2912 0.030 Uiso 1 1 calc R U
C5 C 0.0972(2) 0.78569(16) 0.29056(13) 0.0257(6) Uani 1 1 d . .
H5 H 0.0691 0.8008 0.3341 0.031 Uiso 1 1 calc R U
C6 C 0.04963(19) 0.72435(15) 0.25196(13) 0.0235(6) Uani 1 1 d . .
H6 H -0.0114 0.6980 0.2702 0.028 Uiso 1 1 calc R U
C7 C 0.08739(19) 0.69928(14) 0.18716(12) 0.0212(6) Uani 1 1 d . .
C8 C 0.0372(2) 0.63368(15) 0.14848(13) 0.0213(6) Uani 1 1 d . .
H8 H 0.0819(18) 0.6122(13) 0.1153(12) 0.012(6) Uiso 1 1 d . .
C9 C 0.2345(2) 0.88205(15) 0.03326(14) 0.0290(6) Uani 1 1 d . .
H9 H 0.2054 0.8939 0.0802 0.035 Uiso 1 1 calc R U
C10 C 0.3130(3) 0.94822(17) 0.01927(16) 0.0426(8) Uani 1 1 d . .
H10A H 0.2762 0.9976 0.0276 0.064 Uiso 1 1 calc R U
H10B H 0.3333 0.9459 -0.0298 0.064 Uiso 1 1 calc R U
H10C H 0.3802 0.9438 0.0510 0.064 Uiso 1 1 calc R U
C11 C 0.1319(2) 0.88255(18) -0.01946(15) 0.0389(7) Uani 1 1 d . .
H11A H 0.0883 0.9295 -0.0126 0.058 Uiso 1 1 calc R U
H11B H 0.0861 0.8369 -0.0116 0.058 Uiso 1 1 calc R U
H11C H 0.1558 0.8816 -0.0678 0.058 Uiso 1 1 calc R U
C12 C 0.2989(2) 0.74343(16) -0.04577(13) 0.0290(6) Uani 1 1 d . .
H12 H 0.2197 0.7371 -0.0639 0.035 Uiso 1 1 calc R U
C13 C 0.3561(3) 0.79477(19) -0.09789(15) 0.0424(8) Uani 1 1 d . .
H13A H 0.3531 0.7697 -0.1443 0.064 Uiso 1 1 calc R U
H13B H 0.4338 0.8027 -0.0810 0.064 Uiso 1 1 calc R U
H13C H 0.3182 0.8448 -0.1018 0.064 Uiso 1 1 calc R U
C14 C 0.3526(2) 0.66343(17) -0.04381(15) 0.0360(7) Uani 1 1 d . .
H14A H 0.3469 0.6409 -0.0913 0.054 Uiso 1 1 calc R U
H14B H 0.3144 0.6300 -0.0115 0.054 Uiso 1 1 calc R U
H14C H 0.4311 0.6681 -0.0273 0.054 Uiso 1 1 calc R U
C15 C 0.0180(2) 0.53167(16) 0.27338(13) 0.0269(6) Uani 1 1 d . .
H15 H 0.0479 0.5791 0.2981 0.032 Uiso 1 1 calc R U
C16 C 0.1198(2) 0.48076(16) 0.26310(15) 0.0333(7) Uani 1 1 d . .
H16A H 0.1651 0.4770 0.3078 0.050 Uiso 1 1 calc R U
H16B H 0.1640 0.5038 0.2270 0.050 Uiso 1 1 calc R U
H16C H 0.0953 0.4290 0.2479 0.050 Uiso 1 1 calc R U
C17 C -0.0612(2) 0.49584(18) 0.32321(15) 0.0368(7) Uani 1 1 d . .
H17A H -0.0240 0.4914 0.3705 0.055 Uiso 1 1 calc R U
H17B H -0.0837 0.4444 0.3060 0.055 Uiso 1 1 calc R U
H17C H -0.1271 0.5287 0.3252 0.055 Uiso 1 1 calc R U
C18 C -0.0536(2) 0.48399(15) 0.12701(14) 0.0282(6) Uani 1 1 d . .
H18 H 0.0244 0.4699 0.1175 0.034 Uiso 1 1 calc R U
C19 C -0.1149(2) 0.50605(18) 0.05636(15) 0.0390(7) Uani 1 1 d . .
H19A H -0.1121 0.4626 0.0233 0.058 Uiso 1 1 calc R U
H19B H -0.0791 0.5513 0.0366 0.058 Uiso 1 1 calc R U
H19C H -0.1924 0.5183 0.0640 0.058 Uiso 1 1 calc R U
C20 C -0.1088(2) 0.41237(16) 0.15661(16) 0.0383(7) Uani 1 1 d . .
H20A H -0.1112 0.3710 0.1213 0.057 Uiso 1 1 calc R U
H20B H -0.1845 0.4252 0.1682 0.057 Uiso 1 1 calc R U
H20C H -0.0658 0.3950 0.1993 0.057 Uiso 1 1 calc R U
C21 C -0.2916(2) 0.69020(18) 0.00522(16) 0.0379(7) Uani 1 1 d . .
H21A H -0.3379 0.7075 0.0427 0.057 Uiso 1 1 calc R U
H21B H -0.2804 0.6342 0.0088 0.057 Uiso 1 1 calc R U
H21C H -0.3286 0.7028 -0.0409 0.057 Uiso 1 1 calc R U
C22 C -0.1179(3) 0.7067(2) -0.04593(16) 0.0455(8) Uani 1 1 d . .
H22A H -0.1096 0.6503 -0.0462 0.068 Uiso 1 1 calc R U
H22B H -0.0444 0.7309 -0.0403 0.068 Uiso 1 1 calc R U
H22C H -0.1558 0.7236 -0.0906 0.068 Uiso 1 1 calc R U
C23 C -0.2003(2) 0.81419(16) 0.01264(14) 0.0343(7) Uani 1 1 d . .
H23A H -0.2582 0.8280 -0.0247 0.041 Uiso 1 1 calc R U
H23B H -0.1304 0.8401 0.0015 0.041 Uiso 1 1 calc R U
C24 C -0.2347(2) 0.84277(17) 0.08254(15) 0.0350(7) Uani 1 1 d . .
H24A H -0.2458 0.8995 0.0802 0.042 Uiso 1 1 calc R U
H24B H -0.3063 0.8186 0.0928 0.042 Uiso 1 1 calc R U
C25 C -0.0533(2) 0.87448(17) 0.13654(16) 0.0390(7) Uani 1 1 d . .
H25A H 0.0002 0.8635 0.1764 0.059 Uiso 1 1 calc R U
H25B H -0.0766 0.9287 0.1384 0.059 Uiso 1 1 calc R U
H25C H -0.0184 0.8649 0.0922 0.059 Uiso 1 1 calc R U
C26 C -0.1975(2) 0.83654(18) 0.20830(15) 0.0408(8) Uani 1 1 d . .
H26A H -0.1429 0.8221 0.2466 0.061 Uiso 1 1 calc R U
H26B H -0.2641 0.8045 0.2109 0.061 Uiso 1 1 calc R U
H26C H -0.2173 0.8912 0.2131 0.061 Uiso 1 1 calc R U
C27 C 0.5259(2) 0.55063(18) 0.09458(15) 0.0355(7) Uani 1 1 d . .
H27A H 0.5795 0.5866 0.1177 0.053 Uiso 1 1 calc R U
H27B H 0.5075 0.5676 0.0459 0.053 Uiso 1 1 calc R U
H27C H 0.5582 0.4986 0.0942 0.053 Uiso 1 1 calc R U
C28 C 0.3466(2) 0.49377(18) 0.09857(16) 0.0405(7) Uani 1 1 d . .
H28A H 0.2768 0.4943 0.1221 0.061 Uiso 1 1 calc R U
H28B H 0.3789 0.4418 0.1015 0.061 Uiso 1 1 calc R U
H28C H 0.3322 0.5082 0.0489 0.061 Uiso 1 1 calc R U
C29 C 0.4514(2) 0.52469(16) 0.20709(14) 0.0314(7) Uani 1 1 d . .
H29A H 0.5044 0.4809 0.2078 0.038 Uiso 1 1 calc R U
H29B H 0.3829 0.5067 0.2279 0.038 Uiso 1 1 calc R U
C30 C 0.5015(2) 0.59012(16) 0.25071(14) 0.0323(7) Uani 1 1 d . .
H30A H 0.5191 0.5718 0.2996 0.039 Uiso 1 1 calc R U
H30B H 0.5719 0.6063 0.2311 0.039 Uiso 1 1 calc R U
C31 C 0.4884(2) 0.72508(17) 0.27789(15) 0.0380(7) Uani 1 1 d . .
H31A H 0.5462 0.7374 0.2457 0.057 Uiso 1 1 calc R U
H31B H 0.5229 0.7146 0.3251 0.057 Uiso 1 1 calc R U
H31C H 0.4374 0.7690 0.2801 0.057 Uiso 1 1 calc R U
C32 C 0.3367(2) 0.64191(17) 0.29825(15) 0.0359(7) Uani 1 1 d . .
H32A H 0.2919 0.5982 0.2797 0.054 Uiso 1 1 calc R U
H32B H 0.2897 0.6880 0.3001 0.054 Uiso 1 1 calc R U
H32C H 0.3680 0.6296 0.3459 0.054 Uiso 1 1 calc R U

loop_
_atom_site_aniso_label
_atom_site_aniso_U_11
_atom_site_aniso_U_22
_atom_site_aniso_U_33
_atom_site_aniso_U_23
_atom_site_aniso_U_13
_atom_site_aniso_U_12
P1 0.0172(3) 0.0302(4) 0.0206(4) 0.0004(3) -0.0045(3) -0.0022(3)
P2 0.0143(3) 0.0276(4) 0.0228(4) 0.0009(3) -0.0055(3) -0.0007(3)
N1 0.0267(12) 0.0368(14) 0.0258(12) 0.0023(11) -0.0068(10) -0.0025(10)
N2 0.0214(12) 0.0333(13) 0.0303(13) 0.0024(10) -0.0086(9) 0.0028(10)
N3 0.0234(12) 0.0318(13) 0.0256(12) -0.0006(10) -0.0068(9) -0.0020(10)
N4 0.0210(12) 0.0329(13) 0.0250(12) -0.0039(10) -0.0076(9) -0.0012(10)
B1 0.0217(16) 0.038(2) 0.0275(18) 0.0010(16) -0.0019(14) -0.0034(14)
B2 0.0177(16) 0.035(2) 0.0284(18) 0.0042(15) -0.0037(13) 0.0024(14)
Li1 0.022(2) 0.041(3) 0.028(2) -0.002(2) -0.0079(18) -0.002(2)
Li2 0.023(2) 0.037(3) 0.032(2) 0.002(2) -0.0108(18) 0.004(2)
C1 0.0161(13) 0.0281(16) 0.0208(14) -0.0048(12) -0.0045(11) -0.0033(11)
C2 0.0153(12) 0.0257(14) 0.0213(13) 0.0015(11) -0.0070(10) 0.0034(10)
C3 0.0159(13) 0.0269(15) 0.0266(14) 0.0020(12) -0.0045(11) -0.0028(11)
C4 0.0207(14) 0.0284(15) 0.0257(15) -0.0054(12) -0.0071(11) 0.0002(11)
C5 0.0221(14) 0.0337(16) 0.0206(13) -0.0037(12) -0.0030(11) 0.0048(12)
C6 0.0166(13) 0.0281(15) 0.0251(14) 0.0048(12) -0.0024(11) -0.0001(11)
C7 0.0155(12) 0.0257(15) 0.0208(13) 0.0008(11) -0.0093(10) 0.0032(10)
C8 0.0164(13) 0.0295(15) 0.0177(13) -0.0015(12) -0.0021(11) -0.0005(11)
C9 0.0316(15) 0.0328(17) 0.0214(14) 0.0022(12) -0.0060(11) 0.0005(12)
C10 0.0484(19) 0.0341(18) 0.0436(18) 0.0078(15) -0.0109(14) -0.0035(14)
C11 0.0314(16) 0.0445(19) 0.0390(18) 0.0047(14) -0.0103(13) 0.0052(13)
C12 0.0228(14) 0.0414(17) 0.0220(14) -0.0015(13) -0.0048(11) -0.0047(12)
C13 0.0462(19) 0.056(2) 0.0260(16) 0.0005(15) 0.0092(14) -0.0026(16)
C14 0.0340(16) 0.0416(19) 0.0322(16) -0.0051(14) 0.0003(13) 0.0013(13)
C15 0.0198(13) 0.0323(16) 0.0272(15) 0.0019(12) -0.0079(11) 0.0004(11)
C16 0.0187(14) 0.0382(17) 0.0416(17) 0.0063(14) -0.0088(12) 0.0031(12)
C17 0.0310(16) 0.0472(19) 0.0314(16) 0.0107(14) -0.0037(13) 0.0048(13)
C18 0.0234(14) 0.0283(16) 0.0320(16) -0.0023(12) -0.0042(12) -0.0007(11)
C19 0.0424(17) 0.0418(19) 0.0313(17) -0.0064(14) -0.0081(13) -0.0099(14)
C20 0.0346(16) 0.0338(17) 0.0449(19) -0.0031(14) -0.0102(14) -0.0066(13)
C21 0.0310(16) 0.0426(19) 0.0377(17) 0.0014(14) -0.0147(13) -0.0051(13)
C22 0.0479(19) 0.053(2) 0.0355(18) 0.0028(15) 0.0006(15) -0.0022(16)
C23 0.0308(16) 0.0376(18) 0.0320(16) 0.0086(13) -0.0161(12) -0.0003(13)
C24 0.0265(15) 0.0349(17) 0.0413(18) 0.0047(14) -0.0140(12) 0.0068(13)
C25 0.0330(16) 0.0409(18) 0.0411(18) 0.0019(15) -0.0125(13) -0.0043(13)
C26 0.0319(16) 0.051(2) 0.0387(18) 0.0007(15) -0.0020(13) 0.0101(14)
C27 0.0314(16) 0.0407(18) 0.0337(16) -0.0009(14) -0.0033(13) 0.0033(13)
C28 0.0424(18) 0.0417(19) 0.0359(17) -0.0031(14) -0.0081(14) -0.0078(14)
C29 0.0332(16) 0.0307(16) 0.0292(16) 0.0008(13) -0.0060(12) 0.0063(13)
C30 0.0256(15) 0.0457(18) 0.0241(15) -0.0030(13) -0.0090(11) 0.0087(13)
C31 0.0342(16) 0.0457(19) 0.0326(17) -0.0073(14) -0.0085(13) -0.0048(14)
C32 0.0319(16) 0.0404(18) 0.0349(17) -0.0019(14) -0.0024(13) 0.0016(13)

loop_
_atom_type_symbol
_atom_type_description
_atom_type_scat_dispersion_real
_atom_type_scat_dispersion_imag
_atom_type_scat_source
C C 0.0033 0.0016 'International Tables Vol C Tables 4.2.6.8 and 6.1.1.4'
H H 0.0000 0.0000 'International Tables Vol C Tables 4.2.6.8 and 6.1.1.4'
Li Li -0.0003 0.0001 'International Tables Vol C Tables 4.2.6.8 and 6.1.1.4'
B B 0.0013 0.0007 'International Tables Vol C Tables 4.2.6.8 and 6.1.1.4'
N N 0.0061 0.0033 'International Tables Vol C Tables 4.2.6.8 and 6.1.1.4'
P P 0.1023 0.0942 'International Tables Vol C Tables 4.2.6.8 and 6.1.1.4'

loop_
_geom_angle_atom_site_label_1
_geom_angle_atom_site_label_2
_geom_angle_atom_site_label_3
_geom_angle
B1 P1 Li1 65.90(13)
C1 P1 B1 113.76(13)
C1 P1 Li1 49.96(12)
C1 P1 C9 110.85(12)
C1 P1 C12 104.67(12)
C9 P1 B1 111.21(14)
C9 P1 Li1 143.77(12)
C12 P1 B1 109.50(14)
C12 P1 Li1 108.35(13)
C12 P1 C9 106.39(12)
B2 P2 Li2 64.87(13)
C8 P2 B2 114.13(13)
C8 P2 Li2 50.39(12)
C8 P2 C15 111.04(11)
C8 P2 C18 103.99(12)
C15 P2 B2 110.25(13)
C15 P2 Li2 139.97(13)
C18 P2 B2 109.83(13)
C18 P2 Li2 111.66(13)
C18 P2 C15 107.21(12)
C21 N1 Li2 110.0(2)
C21 N1 C23 109.7(2)
C22 N1 Li2 115.6(2)
C22 N1 C21 108.8(2)
C22 N1 C23 110.2(2)
C23 N1 Li2 102.3(2)
C24 N2 Li2 102.2(2)
C25 N2 Li2 109.7(2)
C25 N2 C24 110.4(2)
C25 N2 C26 108.7(2)
C26 N2 Li2 116.4(2)
C26 N2 C24 109.3(2)
C27 N3 Li1 110.6(2)
C27 N3 C28 108.4(2)
C27 N3 C29 110.0(2)
C28 N3 Li1 115.6(2)
C28 N3 C29 109.4(2)
C29 N3 Li1 102.71(19)
C30 N4 Li1 102.77(19)
C30 N4 C31 110.0(2)
C30 N4 C32 110.9(2)
C31 N4 Li1 114.6(2)
C31 N4 C32 108.8(2)
C32 N4 Li1 109.74(19)
P1 B1 H1A 106.3(14)
P1 B1 H1B 110.7(15)
P1 B1 H1C 107.5(13)
P1 B1 Li1 74.39(14)
H1A B1 H1B 117(2)
H1A B1 H1C 108.8(19)
H1B B1 H1C 106.6(18)
Li1 B1 H1A 91.6(14)
Li1 B1 H1B 146.7(14)
Li1 B1 H1C 43.9(12)
P2 B2 H2A 109.5(13)
P2 B2 H2B 108.2(14)
P2 B2 H2C 105.4(12)
P2 B2 Li2 74.97(13)
H2A B2 H2B 114.6(18)
H2A B2 H2C 109.6(18)
H2B B2 H2C 109.1(19)
Li2 B2 H2A 92.4(13)
Li2 B2 H2B 148.6(14)
Li2 B2 H2C 43.0(12)
P1 Li1 H1C 58.8(8)
N3 Li1 P1 132.07(19)
N3 Li1 B1 123.2(2)
N3 Li1 H1C 101.0(8)
N3 Li1 C1 129.9(2)
N3 Li1 C2 142.5(2)
N4 Li1 P1 137.7(2)
N4 Li1 N3 86.27(18)
N4 Li1 B1 108.94(19)
N4 Li1 H1C 102.7(8)
N4 Li1 C1 135.2(2)
N4 Li1 C2 101.96(18)
B1 Li1 P1 39.71(9)
B1 Li1 H1C 23.5(8)
C1 Li1 P1 36.78(10)
C1 Li1 B1 75.42(16)
C1 Li1 H1C 95.6(8)
C1 Li1 C2 33.47(10)
C2 Li1 P1 60.65(11)
C2 Li1 B1 88.94(17)
C2 Li1 H1C 112.4(8)
P2 Li2 H2C 57.8(7)
N1 Li2 P2 130.3(2)
N1 Li2 B2 119.1(2)
N1 Li2 H2C 97.0(8)
N1 Li2 C7 142.7(2)
N1 Li2 C8 128.8(2)
N2 Li2 P2 139.5(2)
N2 Li2 N1 86.99(18)
N2 Li2 B2 113.3(2)
N2 Li2 H2C 109.7(7)
N2 Li2 C7 100.27(19)
N2 Li2 C8 134.0(2)
B2 Li2 P2 40.15(9)
B2 Li2 H2C 22.7(8)
C7 Li2 P2 61.28(11)
C7 Li2 B2 91.68(16)
C7 Li2 H2C 114.2(8)
C8 Li2 P2 37.37(9)
C8 Li2 B2 76.93(16)
C8 Li2 H2C 95.0(8)
C8 Li2 C7 33.77(10)
P1 C1 Li1 93.27(15)
P1 C1 H1 111.7(15)
Li1 C1 H1 117.3(16)
C2 C1 P1 122.64(19)
C2 C1 Li1 88.57(19)
C2 C1 H1 117.9(15)
C1 C2 Li1 57.96(16)
C3 C2 Li1 97.12(18)
C3 C2 C1 122.3(2)
C3 C2 C7 116.7(2)
C7 C2 Li1 115.15(19)
C7 C2 C1 121.0(2)
C2 C3 H3 118.3
C4 C3 C2 123.5(2)
C4 C3 H3 118.3
C3 C4 H4 120.1
C5 C4 C3 119.9(2)
C5 C4 H4 120.1
C4 C5 H5 120.6
C4 C5 C6 118.9(2)
C6 C5 H5 120.6
C5 C6 H6 118.4
C5 C6 C7 123.3(2)
C7 C6 H6 118.4
C2 C7 Li2 115.53(18)
C2 C7 C8 120.3(2)
C6 C7 Li2 95.55(18)
C6 C7 C2 117.7(2)
C6 C7 C8 122.1(2)
C8 C7 Li2 57.96(16)
P2 C8 Li2 92.24(16)
P2 C8 H8 113.9(14)
Li2 C8 H8 121.7(14)
C7 C8 P2 122.29(19)
C7 C8 Li2 88.3(2)
C7 C8 H8 114.2(14)
P1 C9 H9 105.2
C10 C9 P1 115.8(2)
C10 C9 H9 105.2
C10 C9 C11 111.5(2)
C11 C9 P1 112.9(2)
C11 C9 H9 105.2
C9 C10 H10A 109.5
C9 C10 H10B 109.5
C9 C10 H10C 109.5
H10A C10 H10B 109.5
H10A C10 H10C 109.5
H10B C10 H10C 109.5
C9 C11 H11A 109.5
C9 C11 H11B 109.5
C9 C11 H11C 109.5
H11A C11 H11B 109.5
H11A C11 H11C 109.5
H11B C11 H11C 109.5
P1 C12 H12 107.7
C13 C12 P1 113.2(2)
C13 C12 H12 107.7
C14 C12 P1 110.95(18)
C14 C12 H12 107.7
C14 C12 C13 109.4(2)
C12 C13 H13A 109.5
C12 C13 H13B 109.5
C12 C13 H13C 109.5
H13A C13 H13B 109.5
H13A C13 H13C 109.5
H13B C13 H13C 109.5
C12 C14 H14A 109.5
C12 C14 H14B 109.5
C12 C14 H14C 109.5
H14A C14 H14B 109.5
H14A C14 H14C 109.5
H14B C14 H14C 109.5
P2 C15 H15 105.3
C16 C15 P2 112.06(18)
C16 C15 H15 105.3
C17 C15 P2 115.03(18)
C17 C15 H15 105.3
C17 C15 C16 112.8(2)
C15 C16 H16A 109.5
C15 C16 H16B 109.5
C15 C16 H16C 109.5
H16A C16 H16B 109.5
H16A C16 H16C 109.5
H16B C16 H16C 109.5
C15 C17 H17A 109.5
C15 C17 H17B 109.5
C15 C17 H17C 109.5
H17A C17 H17B 109.5
H17A C17 H17C 109.5
H17B C17 H17C 109.5
P2 C18 H18 107.9
C19 C18 P2 110.78(19)
C19 C18 H18 107.9
C20 C18 P2 113.26(19)
C20 C18 H18 107.9
C20 C18 C19 109.0(2)
C18 C19 H19A 109.5
C18 C19 H19B 109.5
C18 C19 H19C 109.5
H19A C19 H19B 109.5
H19A C19 H19C 109.5
H19B C19 H19C 109.5
C18 C20 H20A 109.5
C18 C20 H20B 109.5
C18 C20 H20C 109.5
H20A C20 H20B 109.5
H20A C20 H20C 109.5
H20B C20 H20C 109.5
N1 C21 H21A 109.5
N1 C21 H21B 109.5
N1 C21 H21C 109.5
H21A C21 H21B 109.5
H21A C21 H21C 109.5
H21B C21 H21C 109.5
N1 C22 H22A 109.5
N1 C22 H22B 109.5
N1 C22 H22C 109.5
H22A C22 H22B 109.5
H22A C22 H22C 109.5
H22B C22 H22C 109.5
N1 C23 H23A 109.3
N1 C23 H23B 109.3
N1 C23 C24 111.7(2)
H23A C23 H23B 107.9
C24 C23 H23A 109.3
C24 C23 H23B 109.3
N2 C24 C23 111.5(2)
N2 C24 H24A 109.3
N2 C24 H24B 109.3
C23 C24 H24A 109.3
C23 C24 H24B 109.3
H24A C24 H24B 108.0
N2 C25 H25A 109.5
N2 C25 H25B 109.5
N2 C25 H25C 109.5
H25A C25 H25B 109.5
H25A C25 H25C 109.5
H25B C25 H25C 109.5
N2 C26 H26A 109.5
N2 C26 H26B 109.5
N2 C26 H26C 109.5
H26A C26 H26B 109.5
H26A C26 H26C 109.5
H26B C26 H26C 109.5
N3 C27 H27A 109.5
N3 C27 H27B 109.5
N3 C27 H27C 109.5
H27A C27 H27B 109.5
H27A C27 H27C 109.5
H27B C27 H27C 109.5
N3 C28 H28A 109.5
N3 C28 H28B 109.5
N3 C28 H28C 109.5
H28A C28 H28B 109.5
H28A C28 H28C 109.5
H28B C28 H28C 109.5
N3 C29 H29A 109.4
N3 C29 H29B 109.4
N3 C29 C30 111.1(2)
H29A C29 H29B 108.0
C30 C29 H29A 109.4
C30 C29 H29B 109.4
N4 C30 C29 112.1(2)
N4 C30 H30A 109.2
N4 C30 H30B 109.2
C29 C30 H30A 109.2
C29 C30 H30B 109.2
H30A C30 H30B 107.9
N4 C31 H31A 109.5
N4 C31 H31B 109.5
N4 C31 H31C 109.5
H31A C31 H31B 109.5
H31A C31 H31C 109.5
H31B C31 H31C 109.5
N4 C32 H32A 109.5
N4 C32 H32B 109.5
N4 C32 H32C 109.5
H32A C32 H32B 109.5
H32A C32 H32C 109.5
H32B C32 H32C 109.5

loop_
_geom_bond_atom_site_label_1
_geom_bond_atom_site_label_2
_geom_bond_distance
P1 B1 1.934(3)
P1 Li1 2.915(5)
P1 C1 1.748(3)
P1 C9 1.853(3)
P1 C12 1.842(3)
P2 B2 1.929(3)
P2 Li2 2.889(5)
P2 C8 1.755(3)
P2 C15 1.855(3)
P2 C18 1.836(3)
N1 Li2 2.146(5)
N1 C21 1.469(3)
N1 C22 1.464(4)
N1 C23 1.478(4)
N2 Li2 2.110(5)
N2 C24 1.485(3)
N2 C25 1.460(3)
N2 C26 1.460(4)
N3 Li1 2.147(5)
N3 C27 1.467(3)
N3 C28 1.469(3)
N3 C29 1.478(3)
N4 Li1 2.124(5)
N4 C30 1.463(3)
N4 C31 1.464(3)
N4 C32 1.464(3)
B1 H1A 1.09(3)
B1 H1B 1.05(3)
B1 H1C 1.19(3)
B1 Li1 2.763(6)
B2 H2A 1.14(3)
B2 H2B 1.10(3)
B2 H2C 1.15(3)
B2 Li2 2.708(6)
Li1 H1C 2.08(3)
Li1 C1 2.235(5)
Li1 C2 2.636(5)
Li2 H2C 2.03(2)
Li2 C7 2.626(5)
Li2 C8 2.227(5)
C1 H1 0.95(3)
C1 C2 1.454(3)
C2 C3 1.404(3)
C2 C7 1.447(3)
C3 H3 0.9500
C3 C4 1.390(3)
C4 H4 0.9500
C4 C5 1.369(4)
C5 H5 0.9500
C5 C6 1.391(4)
C6 H6 0.9500
C6 C7 1.408(3)
C7 C8 1.460(4)
C8 H8 0.93(2)
C9 H9 1.0000
C9 C10 1.520(4)
C9 C11 1.540(4)
C10 H10A 0.9800
C10 H10B 0.9800
C10 H10C 0.9800
C11 H11A 0.9800
C11 H11B 0.9800
C11 H11C 0.9800
C12 H12 1.0000
C12 C13 1.528(4)
C12 C14 1.527(4)
C13 H13A 0.9800
C13 H13B 0.9800
C13 H13C 0.9800
C14 H14A 0.9800
C14 H14B 0.9800
C14 H14C 0.9800
C15 H15 1.0000
C15 C16 1.533(4)
C15 C17 1.521(4)
C16 H16A 0.9800
C16 H16B 0.9800
C16 H16C 0.9800
C17 H17A 0.9800
C17 H17B 0.9800
C17 H17C 0.9800
C18 H18 1.0000
C18 C19 1.536(4)
C18 C20 1.530(4)
C19 H19A 0.9800
C19 H19B 0.9800
C19 H19C 0.9800
C20 H20A 0.9800
C20 H20B 0.9800
C20 H20C 0.9800
C21 H21A 0.9800
C21 H21B 0.9800
C21 H21C 0.9800
C22 H22A 0.9800
C22 H22B 0.9800
C22 H22C 0.9800
C23 H23A 0.9900
C23 H23B 0.9900
C23 C24 1.500(4)
C24 H24A 0.9900
C24 H24B 0.9900
C25 H25A 0.9800
C25 H25B 0.9800
C25 H25C 0.9800
C26 H26A 0.9800
C26 H26B 0.9800
C26 H26C 0.9800
C27 H27A 0.9800
C27 H27B 0.9800
C27 H27C 0.9800
C28 H28A 0.9800
C28 H28B 0.9800
C28 H28C 0.9800
C29 H29A 0.9900
C29 H29B 0.9900
C29 C30 1.505(4)
C30 H30A 0.9900
C30 H30B 0.9900
C31 H31A 0.9800
C31 H31B 0.9800
C31 H31C 0.9800
C32 H32A 0.9800
C32 H32B 0.9800
C32 H32C 0.9800

loop_
_geom_torsion_atom_site_label_1
_geom_torsion_atom_site_label_2
_geom_torsion_atom_site_label_3
_geom_torsion_atom_site_label_4
_geom_torsion
P1 C1 C2 Li1 -93.0(2)
P1 C1 C2 C3 -15.8(3)
P1 C1 C2 C7 164.99(19)
N1 C23 C24 N2 59.6(3)
N3 C29 C30 N4 59.3(3)
B1 P1 C1 Li1 -17.6(2)
B1 P1 C1 C2 72.7(2)
B1 P1 C9 C10 30.8(2)
B1 P1 C9 C11 161.0(2)
B1 P1 C12 C13 -64.7(2)
B1 P1 C12 C14 58.8(2)
B2 P2 C8 Li2 -12.94(19)
B2 P2 C8 C7 76.4(2)
B2 P2 C15 C16 163.19(19)
B2 P2 C15 C17 32.6(2)
B2 P2 C18 C19 56.2(2)
B2 P2 C18 C20 -66.7(2)
Li1 P1 C1 C2 90.4(2)
Li1 P1 C9 C10 108.6(3)
Li1 P1 C9 C11 -121.3(2)
Li1 P1 C12 C13 -134.9(2)
Li1 P1 C12 C14 -11.4(2)
Li1 N3 C29 C30 -39.4(2)
Li1 N4 C30 C29 -42.1(3)
Li1 C1 C2 C3 77.1(3)
Li1 C1 C2 C7 -102.0(2)
Li1 C2 C3 C4 -125.2(2)
Li1 C2 C7 Li2 -131.08(19)
Li1 C2 C7 C6 117.1(2)
Li1 C2 C7 C8 -64.8(3)
Li2 P2 C8 C7 89.4(3)
Li2 P2 C15 C16 -122.2(2)
Li2 P2 C15 C17 107.3(2)
Li2 P2 C18 C19 -13.8(2)
Li2 P2 C18 C20 -136.69(19)
Li2 N1 C23 C24 -38.7(3)
Li2 N2 C24 C23 -43.0(3)
Li2 C7 C8 P2 -91.6(2)
C1 P1 C9 C10 158.4(2)
C1 P1 C9 C11 -71.4(2)
C1 P1 C12 C13 173.0(2)
C1 P1 C12 C14 -63.5(2)
C1 C2 C3 C4 178.5(2)
C1 C2 C7 Li2 -64.8(3)
C1 C2 C7 C6 -176.5(2)
C1 C2 C7 C8 1.5(3)
C2 C3 C4 C5 -0.9(4)
C2 C7 C8 P2 165.53(19)
C2 C7 C8 Li2 -102.9(2)
C3 C2 C7 Li2 116.0(2)
C3 C2 C7 C6 4.2(3)
C3 C2 C7 C8 -177.7(2)
C3 C4 C5 C6 2.2(4)
C4 C5 C6 C7 -0.1(4)
C5 C6 C7 Li2 -125.9(2)
C5 C6 C7 C2 -3.2(4)
C5 C6 C7 C8 178.7(2)
C6 C7 C8 P2 -16.5(3)
C6 C7 C8 Li2 75.1(3)
C7 C2 C3 C4 -2.3(4)
C8 P2 C15 C16 -69.3(2)
C8 P2 C15 C17 160.1(2)
C8 P2 C18 C19 -66.4(2)
C8 P2 C18 C20 170.75(19)
C9 P1 C1 Li1 -143.85(16)
C9 P1 C1 C2 -53.5(2)
C9 P1 C12 C13 55.6(2)
C9 P1 C12 C14 179.05(18)
C12 P1 C1 Li1 101.84(16)
C12 P1 C1 C2 -167.8(2)
C12 P1 C9 C10 -88.4(2)
C12 P1 C9 C11 41.8(2)
C15 P2 C8 Li2 -138.29(16)
C15 P2 C8 C7 -48.9(2)
C15 P2 C18 C19 175.94(17)
C15 P2 C18 C20 53.1(2)
C18 P2 C8 Li2 106.71(16)
C18 P2 C8 C7 -163.9(2)
C18 P2 C15 C16 43.7(2)
C18 P2 C15 C17 -86.9(2)
C21 N1 C23 C24 78.0(3)
C22 N1 C23 C24 -162.2(2)
C25 N2 C24 C23 73.7(3)
C26 N2 C24 C23 -166.9(2)
C27 N3 C29 C30 78.4(3)
C28 N3 C29 C30 -162.7(2)
C31 N4 C30 C29 -164.6(2)
C32 N4 C30 C29 75.1(3)
